data_9004745
loop_
_publ_author_name
'Bonazzi, P.'
'Bindi, L.'
'Bernardini, G. P.'
'Menchetti, S.'

_publ_section_title
;
 A model for the mechanism of incorporation of Cu, Fe and Zn in the
 stannite - kesterite series, Cu2FeSnS4 - Cu2ZnSnS4
 Sample: Fe100
;
_journal_name_full 'The Canadian Mineralogist'
_journal_page_first 639
_journal_page_last 647
_journal_paper_doi 10.2113/gscanmin.41.3.639
_journal_volume 41
_journal_year 2003
_chemical_formula_sum 'Cu2 Fe S4 Sn'
_chemical_name_mineral Stannite
_space_group_IT_number 121
_symmetry_space_group_name_Hall 'I -4 2'
_symmetry_space_group_name_H-M 'I -4 2 m'
_cell_angle_alpha 90
_cell_angle_beta 90
_cell_angle_gamma 90
_cell_length_a 5.4495
_cell_length_b 5.4495
_cell_length_c 10.726
_cell_formula_units_Z 2
_cell_volume 318.531
_database_code_amcsd 0005838
_exptl_crystal_density_diffrn 4.482
_cod_original_formula_sum 'Cu2 Fe Sn S4'
_cod_database_code 9004745

loop_
_space_group_symop_operation_xyz
x,y,z
1/2+x,1/2+y,1/2+z
-y,-x,z
1/2-y,1/2-x,1/2+z
y,-x,-z
1/2+y,1/2-x,1/2-z
-x,y,-z
1/2-x,1/2+y,1/2-z
-x,-y,z
1/2-x,1/2-y,1/2+z
y,x,z
1/2+y,1/2+x,1/2+z
-y,x,-z
1/2-y,1/2+x,1/2-z
x,-y,-z
1/2+x,1/2-y,1/2-z

loop_
_atom_site_label
_atom_site_fract_x
_atom_site_fract_y
_atom_site_fract_z
_atom_site_U_iso_or_equiv
Cu(4d) 0.00000 0.50000 0.25000 0.01924
Fe(2a) 0.00000 0.00000 0.00000 0.01219
Sn(2b) 0.00000 0.00000 0.50000 0.01025
S(8i) 0.75581 0.75581 0.87012 0.01134

loop_
_cod_related_entry_id
_cod_related_entry_database
_cod_related_entry_code
1 AMCSD 0005838
